data_1557642
loop_
_publ_author_name
'C. Courseille'
'B. Busetta'
'M. Hospital'

_publ_section_title
;
 7-CHLORO-4(4-DIETHYLAMINO-1-METHYLBUTYL-AMINO) QUINOLINE, C18H26CLN3
 (CHLOROQUINE BASE)
;
_journal_name_full 'Crystal Structure Communications'
_journal_page_first 283
_journal_page_last 286
_journal_volume 2
_journal_year 1973
_chemical_formula_sum 'C18 H26 Cl N3'
_chemical_formula_weight 319.87
_chemical_name_common
;
chloroquine
;
_space_group_IT_number 60
_space_group_name_Hall '-P 2n 2ab'
_space_group_name_H-M_alt 'P b c n'
_symmetry_cell_setting orthorhombic
_symmetry_Int_Tables_number 60
_symmetry_space_group_name_Hall '-P 2n 2ab'
_symmetry_space_group_name_H-M 'P b c n'
_cell_angle_alpha 90
_cell_angle_beta 90
_cell_angle_gamma 90
_cell_formula_units_Z 8
_cell_length_a 22.502(9)
_cell_length_b 12.689(5)
_cell_length_c 12.952(5)
_cell_volume 3698(3)
_refine_ls_number_reflns 1895
_refine_ls_R_factor_gt 0.093
_cod_data_source_file chloroquine.cif
_cod_data_source_block I
_cod_depositor_comments
;
Obtained from a query on Facebook from
the Powder Diffraction Discussion Group
-
without thermal parameters, so U = 0.03 were fixed
some H atoms lacking   H20 instead of H26

 Title updated as well as R factor, etc

 Journal last page updated
;
_cod_database_code 1557642

loop_
_space_group_symop_id
_space_group_symop_operation_xyz
1 x,y,z
2 1/2-x,1/2-y,1/2+z
3 1/2+x,1/2-y,-z
4 -x,y,1/2-z
5 -x,-y,-z
6 1/2+x,1/2+y,1/2-z
7 1/2-x,1/2+y,z
8 x,-y,1/2+z

loop_
_atom_site_label
_atom_site_type_symbol
_atom_site_thermal_displace_type
_atom_site_fract_x
_atom_site_fract_y
_atom_site_fract_z
_atom_site_occupancy
_atom_site_U_iso_or_equiv
_atom_site_calc_flag
_atom_site_refinement_flags
_atom_site_disorder_assembly
_atom_site_disorder_group
_atom_site_attached_hydrogens
Cl22 Cl Uiso 0.22890 0.28078 -0.61231 1.000 0.0300 . . . . 0
N8 N Uiso 0.37753 0.02248 -0.75434 1.000 0.0300 . . . . 0
N11 N Uiso 0.40564 -0.12229 -0.46716 1.000 0.0300 . . . . 0
N17 N Uiso 0.38380 -0.50433 -0.28667 1.000 0.0300 . . . . 0
C1 C Uiso 0.30832 0.13910 -0.68078 1.000 0.0300 . . . . 0
C2 C Uiso 0.27792 0.17428 -0.59752 1.000 0.0300 . . . . 0
C3 C Uiso 0.28499 0.13078 -0.50367 1.000 0.0300 . . . . 0
C4 C Uiso 0.32238 0.04727 -0.48788 1.000 0.0300 . . . . 0
C5 C Uiso 0.39645 -0.07759 -0.55773 1.000 0.0300 . . . . 0
C6 C Uiso 0.42514 -0.10702 -0.64681 1.000 0.0300 . . . . 0
C7 C Uiso 0.41330 -0.05737 -0.73880 1.000 0.0300 . . . . 0
C9 C Uiso 0.34783 0.05393 -0.66717 1.000 0.0300 . . . . 0
C10 C Uiso 0.35557 0.00902 -0.56998 1.000 0.0300 . . . . 0
C12 C Uiso 0.44773 -0.20893 -0.44718 1.000 0.0300 . . . . 0
C13 C Uiso 0.50931 -0.16567 -0.42915 1.000 0.0300 . . . . 0
C14 C Uiso 0.42658 -0.27661 -0.35846 1.000 0.0300 . . . . 0
C15 C Uiso 0.36713 -0.33136 -0.37634 1.000 0.0300 . . . . 0
C16 C Uiso 0.34917 -0.40624 -0.28755 1.000 0.0300 . . . . 0
C18 C Uiso 0.38886 -0.54401 -0.17352 1.000 0.0300 . . . . 0
C19 C Uiso 0.43778 -0.48783 -0.11526 1.000 0.0300 . . . . 3
C20 C Uiso 0.35879 -0.58801 -0.35571 1.000 0.0300 . . . . 0
C21 C Uiso 0.40360 -0.67202 -0.37958 1.000 0.0300 . . . . 3
H51 H Uiso 0.30380 0.17150 -0.73660 1.000 0.0300 . . . . 0
H53 H Uiso 0.27300 0.15240 -0.44860 1.000 0.0300 . . . . 0
H54 H Uiso 0.33120 0.02470 -0.42070 1.000 0.0300 . . . . 0
H56 H Uiso 0.44750 -0.15870 -0.65010 1.000 0.0300 . . . . 0
H57 H Uiso 0.42820 -0.07540 -0.79400 1.000 0.0300 . . . . 0
H61 H Uiso 0.39180 -0.10400 -0.41650 1.000 0.0300 . . . . 0
H62 H Uiso 0.44950 -0.24540 -0.51120 1.000 0.0300 . . . . 0
H63 H Uiso 0.53520 -0.22640 -0.42830 1.000 0.0300 . . . . 0
H64 H Uiso 0.42290 -0.21690 -0.28610 1.000 0.0300 . . . . 0
H65 H Uiso 0.33510 -0.27180 -0.38820 1.000 0.0300 . . . . 0
H66 H Uiso 0.35650 -0.36540 -0.21640 1.000 0.0300 . . . . 0
H68 H Uiso 0.35050 -0.53010 -0.13180 1.000 0.0300 . . . . 0
H70 H Uiso 0.32040 -0.62600 -0.32520 1.000 0.0300 . . . . 0
H73 H Uiso 0.51160 -0.14040 -0.36830 1.000 0.0300 . . . . 0
H74 H Uiso 0.45560 -0.34300 -0.34620 1.000 0.0300 . . . . 0
H75 H Uiso 0.37520 -0.38240 -0.46770 1.000 0.0300 . . . . 0
H76 H Uiso 0.30610 -0.42300 -0.29290 1.000 0.0300 . . . . 0
H78 H Uiso 0.39670 -0.62160 -0.17350 1.000 0.0300 . . . . 0
H80 H Uiso 0.34800 -0.56440 -0.43930 1.000 0.0300 . . . . 0
H83 H Uiso 0.51830 -0.13190 -0.48860 1.000 0.0300 . . . . 0

loop_
_atom_type_symbol
_atom_type_description
_atom_type_scat_dispersion_real
_atom_type_scat_dispersion_imag
_atom_type_scat_source
C C 0.0033 0.0016 ' International Tables Vol C Tables 4.2.6.8 and 6.1.1.4'
H H 0.0000 0.0000 ' International Tables Vol C Tables 4.2.6.8 and 6.1.1.4'
Cl Cl 0.1484 0.1585 ' International Tables Vol C Tables 4.2.6.8 and 6.1.1.4'
N N 0.0061 0.0033 ' International Tables Vol C Tables 4.2.6.8 and 6.1.1.4'

loop_
_geom_angle_atom_site_label_1
_geom_angle_atom_site_label_2
_geom_angle_atom_site_label_3
_geom_angle
_geom_angle_site_symmetry_1
_geom_angle_site_symmetry_2
_geom_angle_site_symmetry_3
_geom_angle_publ_flag
C7 N8 C9 113.46(2) . . . yes
C5 N11 C12 125.27(1) . . . yes
C16 N17 C18 108.72(1) . . . yes
C16 N17 C20 113.38(2) . . . yes
C18 N17 C20 111.15(2) . . . yes
C2 C1 C9 118.16(2) . . . no
Cl22 C2 C1 119.01(2) . . . yes
Cl22 C2 C3 119.29(1) . . . yes
C1 C2 C3 121.70(2) . . . no
C2 C3 C4 121.72(1) . . . no
C3 C4 C10 119.17(2) . . . no
N11 C5 C6 123.79(2) . . . yes
N11 C5 C10 121.70(1) . . . yes
C6 C5 C10 114.49(1) . . . no
C5 C6 C7 120.83(2) . . . no
N8 C7 C6 127.39(1) . . . yes
N8 C9 C1 115.29(2) . . . yes
N8 C9 C10 124.34(2) . . . yes
C1 C9 C10 120.35(1) . . . no
C4 C10 C5 121.72(2) . . . no
C4 C10 C9 118.84(2) . . . no
C5 C10 C9 119.41(1) . . . no
C5 N11 H61 125.00 . . . no
C12 N11 H61 110.00 . . . no
N11 C12 C13 110.24(3) . . . yes
C13 C12 C14 112.23(1) . . . no
N11 C12 C14 110.79(2) . . . yes
C12 C14 C15 114.81(1) . . . no
C14 C15 C16 113.36(1) . . . no
N17 C16 C15 112.84(2) . . . yes
N17 C18 C19 111.78(2) . . . yes
N17 C20 C21 111.99(2) . . . yes
C2 C1 H51 118.00 . . . no
C9 C1 H51 124.00 . . . no
C2 C3 H53 128.00 . . . no
C4 C3 H53 110.00 . . . no
C3 C4 H54 120.00 . . . no
C10 C4 H54 119.00 . . . no
C5 C6 H56 123.00 . . . no
C7 C6 H56 116.00 . . . no
N8 C7 H57 109.00 . . . no
C6 C7 H57 123.00 . . . no
N11 C12 H62 104.00 . . . no
C13 C12 H62 106.00 . . . no
C14 C12 H62 114.00 . . . no
C12 C13 H63 105.00 . . . no
C12 C13 H73 110.00 . . . no
C12 C13 H83 104.00 . . . no
H63 C13 H73 105.00 . . . no
H63 C13 H83 105.00 . . . no
H73 C13 H83 127.00 . . . no
C12 C14 H64 105.00 . . . no
C12 C14 H74 111.00 . . . no
C15 C14 H64 110.00 . . . no
C15 C14 H74 101.00 . . . no
H64 C14 H74 115.00 . . . no
C14 C15 H65 107.00 . . . no
C14 C15 H75 103.00 . . . no
C16 C15 H65 112.00 . . . no
C16 C15 H75 113.00 . . . no
H65 C15 H75 108.00 . . . no
N17 C16 H66 109.00 . . . no
N17 C16 H76 110.00 . . . no
C15 C16 H66 108.00 . . . no
C15 C16 H76 110.00 . . . no
H66 C16 H76 108.00 . . . no
N17 C18 H68 112.00 . . . no
N17 C18 H78 109.00 . . . no
C19 C18 H68 105.00 . . . no
C19 C18 H78 110.00 . . . no
H68 C18 H78 108.00 . . . no
N17 C20 H70 114.00 . . . no
N17 C20 H80 117.00 . . . no
C21 C20 H70 107.00 . . . no
C21 C20 H80 98.00 . . . no
H70 C20 H80 107.00 . . . no

loop_
_geom_bond_atom_site_label_1
_geom_bond_atom_site_label_2
_geom_bond_distance
_geom_bond_site_symmetry_1
_geom_bond_site_symmetry_2
_geom_bond_publ_flag
Cl22 C2 1.7549(7) . . yes
N8 C7 1.3096(5) . . yes
N8 C9 1.3714(5) . . yes
N11 C5 1.3193(5) . . yes
N11 C12 1.4740(6) . . yes
N17 C16 1.4685(6) . . yes
N17 C18 1.5538(6) . . yes
N17 C20 1.4979(6) . . yes
C1 C2 1.3528(5) . . no
C1 C9 1.4105(6) . . no
C2 C3 1.3445(5) . . no
C3 C4 1.3684(5) . . no
C4 C10 1.3871(6) . . no
C5 C6 1.3738(5) . . no
C5 C10 1.4419(6) . . no
C6 C7 1.3739(5) . . no
C9 C10 1.3927(6) . . no
N11 H61 0.7600 . . no
C12 C14 1.5114(6) . . no
C12 C13 1.5086(6) . . no
C14 C15 1.5251(6) . . no
C15 C16 1.5455(6) . . no
C18 C19 1.5131(6) . . no
C20 C21 1.4996(6) . . no
C1 H51 0.8400 . . no
C3 H53 0.8100 . . no
C4 H54 0.9400 . . no
C6 H56 0.8300 . . no
C7 H57 0.8200 . . no
C12 H62 0.9500 . . no
C13 H63 0.9700 . . no
C13 H73 0.8500 . . no
C13 H83 0.9000 . . no
C14 H64 1.2100 . . no
C14 H74 1.0800 . . no
C15 H65 1.0600 . . no
C15 H75 1.3600 . . no
C16 H66 1.0700 . . no
C16 H76 0.9900 . . no
C18 H68 1.0300 . . no
C18 H78 1.0000 . . no
C20 H70 1.0700 . . no
C20 H80 1.1500 . . no

loop_
_geom_hbond_atom_site_label_D
_geom_hbond_atom_site_label_H
_geom_hbond_atom_site_label_A
_geom_hbond_distance_DH
_geom_hbond_distance_HA
_geom_hbond_distance_DA
_geom_hbond_angle_DHA
_geom_hbond_site_symmetry_A
_geom_hbond_publ_flag
N11 H61 N8 0.7600 2.3600 3.0987(12) 162.00 8_555 yes
C4 H54 N8 0.9400 2.4700 3.3872(14) 167.00 8_555 yes

loop_
_geom_torsion_atom_site_label_1
_geom_torsion_atom_site_label_2
_geom_torsion_atom_site_label_3
_geom_torsion_atom_site_label_4
_geom_torsion
_geom_torsion_site_symmetry_1
_geom_torsion_site_symmetry_2
_geom_torsion_site_symmetry_3
_geom_torsion_site_symmetry_4
_geom_torsion_publ_flag
C9 N8 C7 C6 -2.96 . . . . no
C7 N8 C9 C1 -179.35 . . . . no
C7 N8 C9 C10 2.02 . . . . no
C5 N11 C12 C13 84.41 . . . . no
C12 N11 C5 C10 -178.18 . . . . no
C12 N11 C5 C6 0.46 . . . . no
C5 N11 C12 C14 -150.75 . . . . no
C18 N17 C16 C15 150.19 . . . . no
C20 N17 C16 C15 -85.65 . . . . no
C18 N17 C20 C21 -75.24 . . . . no
C20 N17 C18 C19 152.92 . . . . no
C16 N17 C18 C19 -81.60 . . . . no
C16 N17 C20 C21 161.93 . . . . no
C9 C1 C2 C3 0.55 . . . . no
C2 C1 C9 C10 -0.93 . . . . no
C9 C1 C2 Cl22 179.54 . . . . no
C2 C1 C9 N8 -179.61 . . . . no
C1 C2 C3 C4 -1.36 . . . . no
Cl22 C2 C3 C4 179.64 . . . . no
C2 C3 C4 C10 2.50 . . . . no
C3 C4 C10 C5 178.94 . . . . no
C3 C4 C10 C9 -2.80 . . . . no
C6 C5 C10 C4 179.00 . . . . no
C10 C5 C6 C7 -1.52 . . . . no
C6 C5 C10 C9 0.75 . . . . no
N11 C5 C10 C9 179.51 . . . . no
N11 C5 C10 C4 -2.24 . . . . no
N11 C5 C6 C7 179.75 . . . . no
C5 C6 C7 N8 2.92 . . . . no
N8 C9 C10 C5 -1.08 . . . . no
C1 C9 C10 C4 2.06 . . . . no
C1 C9 C10 C5 -179.64 . . . . no
N8 C9 C10 C4 -179.38 . . . . no
N11 C12 C14 C15 61.92 . . . . no
C13 C12 C14 C15 -174.38 . . . . no
C12 C14 C15 C16 175.72 . . . . no
C14 C15 C16 N17 -73.92 . . . . no
